data_4518297
loop_
_publ_author_name
'Rumyantcev, Roman V.'
'Fukin, Georgy K.'
'Romanenko, Galina V.'
'Teplova, Irina A.'
'Bubnov, Michael P.'
'Cherkasov, Vladimir K.'

_publ_section_title
;
 Single Crystal X-ray Diffraction Studies of Two Polymorphic Modifications
 of the Dicarbonyl-<i>o</i>-Semiquinonato Rhodium Complex at Different
 Temperatures. Destruction Stimulated by Cooling Versus Stability.
;
_journal_issue 50
_journal_name_full 'ACS omega'
_journal_page_first 32792
_journal_page_last 32799
_journal_paper_doi 10.1021/acsomega.0c05344
_journal_volume 5
_journal_year 2020
_chemical_formula_sum 'C16 H20 O4 Rh'
_chemical_formula_weight 379.23
_space_group_crystal_system triclinic
_space_group_IT_number 2
_space_group_name_Hall '-P 1'
_space_group_name_H-M_alt 'P -1'
_atom_sites_solution_hydrogens geom
_atom_sites_solution_primary dual
_atom_sites_solution_secondary difmap
_audit_creation_method SHELXL-2014/7
_cell_angle_alpha 75.503(2)
_cell_angle_beta 83.173(4)
_cell_angle_gamma 78.623(3)
_cell_formula_units_Z 4
_cell_length_a 6.5588(5)
_cell_length_b 11.5965(9)
_cell_length_c 22.9328(19)
_cell_measurement_reflns_used 9324
_cell_measurement_temperature 240(2)
_cell_measurement_theta_max 30.44
_cell_measurement_theta_min 2.76
_cell_volume 1651.1(2)
_computing_cell_refinement SAINT
_computing_data_collection APEX3
_computing_data_reduction SAINT
_computing_molecular_graphics SHELXTL
_computing_publication_material SHELXTL
_computing_structure_refinement SHELXL-2014/7
_computing_structure_solution SHELXT-2014/5
_diffrn_ambient_temperature 240(2)
_diffrn_measured_fraction_theta_full 0.997
_diffrn_measured_fraction_theta_max 0.998
_diffrn_measurement_device_type 'Bruker D8 Quest (CMOS)'
_diffrn_measurement_method '\w scans'
_diffrn_radiation_type MoK\a
_diffrn_radiation_wavelength 0.71073
_diffrn_reflns_av_R_equivalents 0.0496
_diffrn_reflns_av_unetI/netI 0.0582
_diffrn_reflns_Laue_measured_fraction_full 0.997
_diffrn_reflns_Laue_measured_fraction_max 0.998
_diffrn_reflns_limit_h_max 9
_diffrn_reflns_limit_h_min -9
_diffrn_reflns_limit_k_max 16
_diffrn_reflns_limit_k_min -16
_diffrn_reflns_limit_l_max 31
_diffrn_reflns_limit_l_min -31
_diffrn_reflns_number 24838
_diffrn_reflns_point_group_measured_fraction_full 0.997
_diffrn_reflns_point_group_measured_fraction_max 0.998
_diffrn_reflns_theta_full 25.242
_diffrn_reflns_theta_max 29.575
_diffrn_reflns_theta_min 2.243
_diffrn_source 'microfocus tube'
_exptl_absorpt_coefficient_mu 1.046
_exptl_absorpt_correction_T_max 0.8497
_exptl_absorpt_correction_T_min 0.5146
_exptl_absorpt_correction_type multi-scan
_exptl_absorpt_process_details SADABS-2016/2
_exptl_crystal_colour black
_exptl_crystal_density_diffrn 1.526
_exptl_crystal_description prism
_exptl_crystal_F_000 772
_exptl_crystal_size_max 0.440
_exptl_crystal_size_mid 0.140
_exptl_crystal_size_min 0.090
_refine_diff_density_max 0.509
_refine_diff_density_min -0.930
_refine_diff_density_rms 0.089
_refine_ls_extinction_method none
_refine_ls_goodness_of_fit_ref 1.056
_refine_ls_hydrogen_treatment constr
_refine_ls_matrix_type full
_refine_ls_number_parameters 391
_refine_ls_number_reflns 9215
_refine_ls_number_restraints 0
_refine_ls_restrained_S_all 1.056
_refine_ls_R_factor_all 0.0729
_refine_ls_R_factor_gt 0.0468
_refine_ls_shift/su_max 0.001
_refine_ls_shift/su_mean 0.000
_refine_ls_structure_factor_coef Fsqd
_refine_ls_weighting_details 'w=1/[\s^2^(Fo^2^)+(0.0462P)^2^+0.8733P] where P=(Fo^2^+2Fc^2^)/3'
_refine_ls_weighting_scheme calc
_refine_ls_wR_factor_gt 0.1207
_refine_ls_wR_factor_ref 0.1351
_reflns_Friedel_coverage 0.000
_reflns_number_gt 6241
_reflns_number_total 9215
_reflns_threshold_expression 'I > 2\s(I)'
_cod_data_source_file ao0c05344_si_002.cif
_cod_data_source_block 1_240
_cod_depositor_comments 'Adding full bibliography for 4518296--4518313.cif.'
_cod_database_code 4518297
_shelx_shelxl_version_number 2014/7
_shelx_space_group_comment
;
The symmetry employed for this shelxl refinement is uniquely defined
by the following loop, which should always be used as a source of
symmetry information in preference to the above space-group names.
They are only intended as comments.
;
_shelx_estimated_absorpt_t_min 0.656
_shelx_estimated_absorpt_t_max 0.912

loop_
_space_group_symop_operation_xyz
'x, y, z'
'-x, -y, -z'

loop_
_atom_site_label
_atom_site_type_symbol
_atom_site_fract_x
_atom_site_fract_y
_atom_site_fract_z
_atom_site_U_iso_or_equiv
_atom_site_adp_type
_atom_site_occupancy
_atom_site_site_symmetry_order
_atom_site_calc_flag
_atom_site_refinement_flags_posn
_atom_site_refinement_flags_adp
_atom_site_refinement_flags_occupancy
_atom_site_disorder_assembly
_atom_site_disorder_group
Rh1 Rh 0.32712(5) 0.58401(2) 0.72382(2) 0.06009(11) Uani 1 1 d . . . . .
Rh2 Rh 0.82539(5) 0.58155(2) 0.71960(2) 0.06005(10) Uani 1 1 d . . . . .
O1 O 0.3492(4) 0.42900(18) 0.78889(9) 0.0553(5) Uani 1 1 d . . . . .
O2 O 0.2855(4) 0.65129(18) 0.79850(9) 0.0538(5) Uani 1 1 d . . . . .
O3 O 0.4016(6) 0.4602(3) 0.62253(12) 0.0905(9) Uani 1 1 d . . . . .
O4 O 0.2669(4) 0.8216(2) 0.63454(12) 0.0735(7) Uani 1 1 d . . . . .
O5 O 0.8402(4) 0.64166(18) 0.62884(9) 0.0547(5) Uani 1 1 d . . . . .
O6 O 0.7547(4) 0.76193(18) 0.71246(9) 0.0552(5) Uani 1 1 d . . . . .
O7 O 0.9399(6) 0.3234(2) 0.71362(15) 0.0955(10) Uani 1 1 d . . . . .
O8 O 0.8016(4) 0.5113(3) 0.85414(12) 0.0807(8) Uani 1 1 d . . . . .
C1 C 0.3211(5) 0.4453(3) 0.84339(12) 0.0437(6) Uani 1 1 d . . . . .
C2 C 0.2879(5) 0.5694(3) 0.84895(13) 0.0444(6) Uani 1 1 d . . . . .
C3 C 0.2609(4) 0.5985(3) 0.90642(13) 0.0442(6) Uani 1 1 d . . . . .
C4 C 0.2616(5) 0.5017(3) 0.95466(13) 0.0515(7) Uani 1 1 d . . . . .
H4A H 0.2430 0.5161 0.9936 0.062 Uiso 1 1 calc R U . . .
C5 C 0.2887(5) 0.3810(3) 0.94919(13) 0.0531(7) Uani 1 1 d . . . . .
H5A H 0.2840 0.3197 0.9848 0.064 Uiso 1 1 calc R U . . .
C6 C 0.3211(5) 0.3482(3) 0.89543(12) 0.0443(6) Uani 1 1 d . . . . .
C7 C 0.2415(5) 0.7283(3) 0.91258(14) 0.0543(8) Uani 1 1 d . . . . .
C8 C 0.2102(6) 0.7362(3) 0.97858(16) 0.0679(10) Uani 1 1 d . . . . .
H8A H 0.0851 0.7052 0.9971 0.102 Uiso 1 1 calc R U . . .
H8B H 0.1962 0.8199 0.9808 0.102 Uiso 1 1 calc R U . . .
H8C H 0.3296 0.6885 0.9998 0.102 Uiso 1 1 calc R U . . .
C9 C 0.4427(6) 0.7741(3) 0.88560(17) 0.0680(10) Uani 1 1 d . . . . .
H9A H 0.5594 0.7222 0.9066 0.102 Uiso 1 1 calc R U . . .
H9B H 0.4337 0.8561 0.8899 0.102 Uiso 1 1 calc R U . . .
H9C H 0.4630 0.7731 0.8431 0.102 Uiso 1 1 calc R U . . .
C10 C 0.0523(7) 0.8081(4) 0.8799(2) 0.0854(13) Uani 1 1 d . . . . .
H10A H -0.0743 0.7794 0.8989 0.128 Uiso 1 1 calc R U . . .
H10B H 0.0682 0.8040 0.8378 0.128 Uiso 1 1 calc R U . . .
H10C H 0.0441 0.8912 0.8824 0.128 Uiso 1 1 calc R U . . .
C11 C 0.3560(5) 0.2176(3) 0.88944(14) 0.0507(7) Uani 1 1 d . . . . .
C12 C 0.1900(7) 0.1992(3) 0.8536(2) 0.0760(12) Uani 1 1 d . . . . .
H12A H 0.0532 0.2316 0.8698 0.114 Uiso 1 1 calc R U . . .
H12B H 0.1991 0.1135 0.8564 0.114 Uiso 1 1 calc R U . . .
H12C H 0.2113 0.2408 0.8116 0.114 Uiso 1 1 calc R U . . .
C13 C 0.3514(7) 0.1291(3) 0.95129(16) 0.0766(11) Uani 1 1 d . . . . .
H13A H 0.2112 0.1388 0.9706 0.115 Uiso 1 1 calc R U . . .
H13B H 0.4468 0.1454 0.9762 0.115 Uiso 1 1 calc R U . . .
H13C H 0.3934 0.0469 0.9463 0.115 Uiso 1 1 calc R U . . .
C14 C 0.5737(7) 0.1866(4) 0.8580(2) 0.0792(12) Uani 1 1 d . . . . .
H14A H 0.5770 0.2331 0.8165 0.119 Uiso 1 1 calc R U . . .
H14B H 0.6040 0.1010 0.8587 0.119 Uiso 1 1 calc R U . . .
H14C H 0.6775 0.2062 0.8791 0.119 Uiso 1 1 calc R U . . .
C15 C 0.3712(6) 0.5087(3) 0.66048(15) 0.0625(9) Uani 1 1 d . . . . .
C16 C 0.2926(5) 0.7320(3) 0.66833(15) 0.0554(8) Uani 1 1 d . . . . .
C17 C 0.7998(4) 0.7587(3) 0.61061(13) 0.0435(6) Uani 1 1 d . . . . .
C18 C 0.7532(4) 0.8261(3) 0.65713(13) 0.0433(6) Uani 1 1 d . . . . .
C19 C 0.7052(4) 0.9546(2) 0.64270(13) 0.0414(6) Uani 1 1 d . . . . .
C20 C 0.7095(5) 1.0077(3) 0.58267(13) 0.0468(6) Uani 1 1 d . . . . .
H20A H 0.6797 1.0926 0.5709 0.056 Uiso 1 1 calc R U . . .
C21 C 0.7563(4) 0.9421(3) 0.53693(13) 0.0459(6) Uani 1 1 d . . . . .
H21A H 0.7557 0.9859 0.4965 0.055 Uiso 1 1 calc R U . . .
C22 C 0.8023(4) 0.8187(2) 0.54836(12) 0.0409(6) Uani 1 1 d . . . . .
C23 C 0.6501(5) 1.0244(3) 0.69219(14) 0.0498(7) Uani 1 1 d . . . . .
C24 C 0.6101(6) 1.1610(3) 0.66638(16) 0.0626(9) Uani 1 1 d . . . . .
H24A H 0.7360 1.1857 0.6443 0.094 Uiso 1 1 calc R U . . .
H24B H 0.5702 1.2020 0.6991 0.094 Uiso 1 1 calc R U . . .
H24C H 0.4987 1.1821 0.6393 0.094 Uiso 1 1 calc R U . . .
C25 C 0.4495(6) 0.9910(4) 0.72782(17) 0.0714(10) Uani 1 1 d . . . . .
H25A H 0.4713 0.9050 0.7463 0.107 Uiso 1 1 calc R U . . .
H25B H 0.3382 1.0108 0.7008 0.107 Uiso 1 1 calc R U . . .
H25C H 0.4116 1.0360 0.7591 0.107 Uiso 1 1 calc R U . . .
C26 C 0.8317(7) 0.9943(4) 0.73323(19) 0.0809(13) Uani 1 1 d . . . . .
H26A H 0.9573 1.0144 0.7092 0.121 Uiso 1 1 calc R U . . .
H26B H 0.8537 0.9087 0.7525 0.121 Uiso 1 1 calc R U . . .
H26C H 0.7985 1.0408 0.7639 0.121 Uiso 1 1 calc R U . . .
C27 C 0.8486(4) 0.7476(3) 0.49910(13) 0.0462(6) Uani 1 1 d . . . . .
C28 C 0.8413(5) 0.8323(3) 0.43609(14) 0.0585(8) Uani 1 1 d . . . . .
H28A H 0.7033 0.8810 0.4315 0.088 Uiso 1 1 calc R U . . .
H28B H 0.8725 0.7847 0.4058 0.088 Uiso 1 1 calc R U . . .
H28C H 0.9436 0.8847 0.4310 0.088 Uiso 1 1 calc R U . . .
C29 C 1.0693(6) 0.6711(4) 0.50412(17) 0.0685(10) Uani 1 1 d . . . . .
H29A H 1.1698 0.7233 0.5023 0.103 Uiso 1 1 calc R U . . .
H29B H 1.1024 0.6307 0.4710 0.103 Uiso 1 1 calc R U . . .
H29C H 1.0744 0.6112 0.5422 0.103 Uiso 1 1 calc R U . . .
C30 C 0.6861(6) 0.6665(3) 0.50586(16) 0.0645(9) Uani 1 1 d . . . . .
H30A H 0.5476 0.7152 0.5054 0.097 Uiso 1 1 calc R U . . .
H30B H 0.6986 0.6064 0.5438 0.097 Uiso 1 1 calc R U . . .
H30C H 0.7087 0.6262 0.4727 0.097 Uiso 1 1 calc R U . . .
C31 C 0.8956(6) 0.4211(3) 0.71696(16) 0.0643(9) Uani 1 1 d . . . . .
C32 C 0.8094(5) 0.5375(3) 0.80326(16) 0.0609(8) Uani 1 1 d . . . . .

loop_
_atom_site_aniso_label
_atom_site_aniso_U_11
_atom_site_aniso_U_22
_atom_site_aniso_U_33
_atom_site_aniso_U_23
_atom_site_aniso_U_13
_atom_site_aniso_U_12
Rh1 0.1010(2) 0.04357(15) 0.03571(14) -0.00507(10) -0.01049(13) -0.01479(14)
Rh2 0.0911(2) 0.03938(15) 0.04433(15) -0.00277(10) -0.01043(13) -0.00451(13)
O1 0.0874(16) 0.0425(11) 0.0360(10) -0.0070(8) -0.0079(10) -0.0124(10)
O2 0.0842(16) 0.0397(11) 0.0377(10) -0.0044(8) -0.0116(10) -0.0131(10)
O3 0.149(3) 0.0719(18) 0.0541(15) -0.0243(13) -0.0181(16) -0.0086(18)
O4 0.0818(18) 0.0588(15) 0.0709(17) 0.0096(13) -0.0169(13) -0.0158(13)
O5 0.0799(15) 0.0377(10) 0.0436(11) -0.0065(8) -0.0114(10) -0.0032(10)
O6 0.0787(15) 0.0438(11) 0.0393(11) -0.0070(8) -0.0081(10) -0.0027(10)
O7 0.139(3) 0.0457(15) 0.105(2) -0.0155(14) -0.044(2) -0.0058(16)
O8 0.0835(19) 0.101(2) 0.0468(14) -0.0008(13) -0.0084(12) -0.0084(16)
C1 0.0539(17) 0.0403(14) 0.0374(14) -0.0064(11) -0.0092(11) -0.0096(12)
C2 0.0523(17) 0.0423(15) 0.0394(14) -0.0060(11) -0.0090(12) -0.0110(12)
C3 0.0461(16) 0.0469(15) 0.0423(15) -0.0121(12) -0.0074(11) -0.0097(12)
C4 0.065(2) 0.0563(18) 0.0353(14) -0.0133(12) -0.0052(13) -0.0122(15)
C5 0.067(2) 0.0486(17) 0.0407(15) -0.0020(12) -0.0083(13) -0.0113(15)
C6 0.0507(16) 0.0411(14) 0.0398(14) -0.0052(11) -0.0078(12) -0.0078(12)
C7 0.066(2) 0.0481(17) 0.0530(18) -0.0180(14) -0.0107(14) -0.0076(15)
C8 0.086(3) 0.064(2) 0.063(2) -0.0331(17) -0.0027(18) -0.0145(19)
C9 0.090(3) 0.062(2) 0.061(2) -0.0187(17) -0.0018(18) -0.032(2)
C10 0.099(3) 0.064(2) 0.097(3) -0.035(2) -0.040(2) 0.018(2)
C11 0.0605(19) 0.0400(15) 0.0470(16) -0.0050(12) -0.0071(13) -0.0025(13)
C12 0.098(3) 0.0465(19) 0.089(3) -0.0105(18) -0.037(2) -0.0135(19)
C13 0.121(3) 0.0436(18) 0.058(2) -0.0009(15) -0.014(2) -0.005(2)
C14 0.077(3) 0.067(2) 0.089(3) -0.027(2) 0.002(2) 0.006(2)
C15 0.093(3) 0.0512(18) 0.0430(17) -0.0029(14) -0.0130(16) -0.0179(17)
C16 0.067(2) 0.0506(18) 0.0484(17) -0.0057(14) -0.0104(14) -0.0126(15)
C17 0.0467(16) 0.0389(14) 0.0438(15) -0.0085(11) -0.0086(11) -0.0036(12)
C18 0.0459(16) 0.0419(15) 0.0409(14) -0.0078(11) -0.0081(11) -0.0038(12)
C19 0.0378(14) 0.0411(14) 0.0472(15) -0.0138(11) -0.0068(11) -0.0050(11)
C20 0.0486(17) 0.0380(14) 0.0517(16) -0.0076(12) -0.0079(12) -0.0035(12)
C21 0.0470(16) 0.0447(15) 0.0417(15) -0.0035(11) -0.0070(12) -0.0042(12)
C22 0.0371(14) 0.0449(15) 0.0390(14) -0.0078(11) -0.0052(10) -0.0040(11)
C23 0.0539(18) 0.0469(16) 0.0502(17) -0.0181(13) -0.0092(13) -0.0005(13)
C24 0.073(2) 0.0490(18) 0.072(2) -0.0272(16) -0.0126(17) -0.0031(16)
C25 0.085(3) 0.065(2) 0.061(2) -0.0217(17) 0.0138(19) -0.008(2)
C26 0.091(3) 0.078(3) 0.082(3) -0.041(2) -0.042(2) 0.015(2)
C27 0.0445(16) 0.0491(16) 0.0449(15) -0.0140(12) -0.0074(12) -0.0013(12)
C28 0.060(2) 0.070(2) 0.0447(17) -0.0159(15) -0.0070(14) -0.0046(16)
C29 0.064(2) 0.074(2) 0.059(2) -0.0197(17) -0.0075(16) 0.0173(18)
C30 0.077(2) 0.069(2) 0.056(2) -0.0209(16) -0.0101(17) -0.0217(19)
C31 0.082(2) 0.0488(19) 0.062(2) -0.0049(15) -0.0216(18) -0.0108(17)
C32 0.062(2) 0.058(2) 0.056(2) -0.0017(15) -0.0093(15) -0.0072(16)

loop_
_atom_type_symbol
_atom_type_description
_atom_type_scat_dispersion_real
_atom_type_scat_dispersion_imag
_atom_type_scat_source
C C 0.0033 0.0016 'International Tables Vol C Tables 4.2.6.8 and 6.1.1.4'
H H 0.0000 0.0000 'International Tables Vol C Tables 4.2.6.8 and 6.1.1.4'
O O 0.0106 0.0060 'International Tables Vol C Tables 4.2.6.8 and 6.1.1.4'
Rh Rh -1.1178 0.9187 'International Tables Vol C Tables 4.2.6.8 and 6.1.1.4'

loop_
_geom_angle_atom_site_label_1
_geom_angle_atom_site_label_2
_geom_angle_atom_site_label_3
_geom_angle
_geom_angle_site_symmetry_1
_geom_angle_site_symmetry_3
_geom_angle_publ_flag
C15 Rh1 C16 88.81(14) . . ?
C15 Rh1 O1 95.08(12) . . ?
C16 Rh1 O1 175.51(12) . . ?
C15 Rh1 O2 174.66(11) . . ?
C16 Rh1 O2 96.49(12) . . ?
O1 Rh1 O2 79.64(8) . . ?
C31 Rh2 C32 90.02(16) . . ?
C31 Rh2 O5 93.92(12) . . ?
C32 Rh2 O5 176.03(12) . . ?
C31 Rh2 O6 173.66(13) . . ?
C32 Rh2 O6 96.28(13) . . ?
O5 Rh2 O6 79.78(8) . . ?
C1 O1 Rh1 113.99(18) . . ?
C2 O2 Rh1 114.11(18) . . ?
C17 O5 Rh2 113.85(18) . . ?
C18 O6 Rh2 114.10(18) . . ?
O1 C1 C6 122.7(3) . . ?
O1 C1 C2 116.3(2) . . ?
C6 C1 C2 120.9(3) . . ?
O2 C2 C3 122.6(3) . . ?
O2 C2 C1 115.9(2) . . ?
C3 C2 C1 121.5(3) . . ?
C4 C3 C2 114.9(3) . . ?
C4 C3 C7 123.3(3) . . ?
C2 C3 C7 121.7(3) . . ?
C3 C4 C5 123.6(3) . . ?
C3 C4 H4A 118.2 . . ?
C5 C4 H4A 118.2 . . ?
C6 C5 C4 123.8(3) . . ?
C6 C5 H5A 118.1 . . ?
C4 C5 H5A 118.1 . . ?
C5 C6 C1 115.3(3) . . ?
C5 C6 C11 123.9(3) . . ?
C1 C6 C11 120.8(2) . . ?
C8 C7 C3 111.7(3) . . ?
C8 C7 C9 107.9(3) . . ?
C3 C7 C9 108.5(3) . . ?
C8 C7 C10 108.0(3) . . ?
C3 C7 C10 109.7(3) . . ?
C9 C7 C10 110.9(3) . . ?
C7 C8 H8A 109.5 . . ?
C7 C8 H8B 109.5 . . ?
H8A C8 H8B 109.5 . . ?
C7 C8 H8C 109.5 . . ?
H8A C8 H8C 109.5 . . ?
H8B C8 H8C 109.5 . . ?
C7 C9 H9A 109.5 . . ?
C7 C9 H9B 109.5 . . ?
H9A C9 H9B 109.5 . . ?
C7 C9 H9C 109.5 . . ?
H9A C9 H9C 109.5 . . ?
H9B C9 H9C 109.5 . . ?
C7 C10 H10A 109.5 . . ?
C7 C10 H10B 109.5 . . ?
H10A C10 H10B 109.5 . . ?
C7 C10 H10C 109.5 . . ?
H10A C10 H10C 109.5 . . ?
H10B C10 H10C 109.5 . . ?
C6 C11 C14 109.1(3) . . ?
C6 C11 C12 110.7(3) . . ?
C14 C11 C12 110.1(3) . . ?
C6 C11 C13 111.4(3) . . ?
C14 C11 C13 106.8(3) . . ?
C12 C11 C13 108.6(3) . . ?
C11 C12 H12A 109.5 . . ?
C11 C12 H12B 109.5 . . ?
H12A C12 H12B 109.5 . . ?
C11 C12 H12C 109.5 . . ?
H12A C12 H12C 109.5 . . ?
H12B C12 H12C 109.5 . . ?
C11 C13 H13A 109.5 . . ?
C11 C13 H13B 109.5 . . ?
H13A C13 H13B 109.5 . . ?
C11 C13 H13C 109.5 . . ?
H13A C13 H13C 109.5 . . ?
H13B C13 H13C 109.5 . . ?
C11 C14 H14A 109.5 . . ?
C11 C14 H14B 109.5 . . ?
H14A C14 H14B 109.5 . . ?
C11 C14 H14C 109.5 . . ?
H14A C14 H14C 109.5 . . ?
H14B C14 H14C 109.5 . . ?
O3 C15 Rh1 178.2(3) . . ?
O4 C16 Rh1 178.4(3) . . ?
O5 C17 C22 122.4(3) . . ?
O5 C17 C18 116.4(2) . . ?
C22 C17 C18 121.1(2) . . ?
O6 C18 C19 122.6(3) . . ?
O6 C18 C17 115.8(2) . . ?
C19 C18 C17 121.6(3) . . ?
C20 C19 C18 115.1(2) . . ?
C20 C19 C23 123.9(3) . . ?
C18 C19 C23 121.0(3) . . ?
C19 C20 C21 123.6(3) . . ?
C19 C20 H20A 118.2 . . ?
C21 C20 H20A 118.2 . . ?
C22 C21 C20 123.6(3) . . ?
C22 C21 H21A 118.2 . . ?
C20 C21 H21A 118.2 . . ?
C21 C22 C17 115.0(2) . . ?
C21 C22 C27 123.7(2) . . ?
C17 C22 C27 121.3(2) . . ?
C19 C23 C24 112.0(3) . . ?
C19 C23 C26 109.5(3) . . ?
C24 C23 C26 107.9(3) . . ?
C19 C23 C25 108.8(3) . . ?
C24 C23 C25 107.3(3) . . ?
C26 C23 C25 111.4(3) . . ?
C23 C24 H24A 109.5 . . ?
C23 C24 H24B 109.5 . . ?
H24A C24 H24B 109.5 . . ?
C23 C24 H24C 109.5 . . ?
H24A C24 H24C 109.5 . . ?
H24B C24 H24C 109.5 . . ?
C23 C25 H25A 109.5 . . ?
C23 C25 H25B 109.5 . . ?
H25A C25 H25B 109.5 . . ?
C23 C25 H25C 109.5 . . ?
H25A C25 H25C 109.5 . . ?
H25B C25 H25C 109.5 . . ?
C23 C26 H26A 109.5 . . ?
C23 C26 H26B 109.5 . . ?
H26A C26 H26B 109.5 . . ?
C23 C26 H26C 109.5 . . ?
H26A C26 H26C 109.5 . . ?
H26B C26 H26C 109.5 . . ?
C22 C27 C30 109.5(3) . . ?
C22 C27 C28 111.3(2) . . ?
C30 C27 C28 108.3(3) . . ?
C22 C27 C29 109.6(2) . . ?
C30 C27 C29 110.4(3) . . ?
C28 C27 C29 107.7(3) . . ?
C27 C28 H28A 109.5 . . ?
C27 C28 H28B 109.5 . . ?
H28A C28 H28B 109.5 . . ?
C27 C28 H28C 109.5 . . ?
H28A C28 H28C 109.5 . . ?
H28B C28 H28C 109.5 . . ?
C27 C29 H29A 109.5 . . ?
C27 C29 H29B 109.5 . . ?
H29A C29 H29B 109.5 . . ?
C27 C29 H29C 109.5 . . ?
H29A C29 H29C 109.5 . . ?
H29B C29 H29C 109.5 . . ?
C27 C30 H30A 109.5 . . ?
C27 C30 H30B 109.5 . . ?
H30A C30 H30B 109.5 . . ?
C27 C30 H30C 109.5 . . ?
H30A C30 H30C 109.5 . . ?
H30B C30 H30C 109.5 . . ?
O7 C31 Rh2 178.0(4) . . ?
O8 C32 Rh2 179.2(4) . . ?

loop_
_geom_bond_atom_site_label_1
_geom_bond_atom_site_label_2
_geom_bond_distance
_geom_bond_site_symmetry_2
_geom_bond_publ_flag
Rh1 C15 1.842(3) . ?
Rh1 C16 1.854(3) . ?
Rh1 O1 2.021(2) . ?
Rh1 O2 2.022(2) . ?
Rh2 C31 1.841(4) . ?
Rh2 C32 1.854(4) . ?
Rh2 O5 2.020(2) . ?
Rh2 O6 2.020(2) . ?
O1 C1 1.297(3) . ?
O2 C2 1.300(3) . ?
O3 C15 1.128(4) . ?
O4 C16 1.126(4) . ?
O5 C17 1.299(3) . ?
O6 C18 1.301(3) . ?
O7 C31 1.132(4) . ?
O8 C32 1.127(4) . ?
C1 C6 1.422(4) . ?
C1 C2 1.447(4) . ?
C2 C3 1.424(4) . ?
C3 C4 1.365(4) . ?
C3 C7 1.526(4) . ?
C4 C5 1.411(4) . ?
C4 H4A 0.9400 . ?
C5 C6 1.360(4) . ?
C5 H5A 0.9400 . ?
C6 C11 1.525(4) . ?
C7 C8 1.526(4) . ?
C7 C9 1.524(5) . ?
C7 C10 1.543(5) . ?
C8 H8A 0.9700 . ?
C8 H8B 0.9700 . ?
C8 H8C 0.9700 . ?
C9 H9A 0.9700 . ?
C9 H9B 0.9700 . ?
C9 H9C 0.9700 . ?
C10 H10A 0.9700 . ?
C10 H10B 0.9700 . ?
C10 H10C 0.9700 . ?
C11 C14 1.539(5) . ?
C11 C12 1.517(5) . ?
C11 C13 1.529(4) . ?
C12 H12A 0.9700 . ?
C12 H12B 0.9700 . ?
C12 H12C 0.9700 . ?
C13 H13A 0.9700 . ?
C13 H13B 0.9700 . ?
C13 H13C 0.9700 . ?
C14 H14A 0.9700 . ?
C14 H14B 0.9700 . ?
C14 H14C 0.9700 . ?
C17 C22 1.423(4) . ?
C17 C18 1.446(4) . ?
C18 C19 1.422(4) . ?
C19 C20 1.359(4) . ?
C19 C23 1.524(4) . ?
C20 C21 1.415(4) . ?
C20 H20A 0.9400 . ?
C21 C22 1.368(4) . ?
C21 H21A 0.9400 . ?
C22 C27 1.527(4) . ?
C23 C24 1.527(4) . ?
C23 C26 1.538(5) . ?
C23 C25 1.528(5) . ?
C24 H24A 0.9700 . ?
C24 H24B 0.9700 . ?
C24 H24C 0.9700 . ?
C25 H25A 0.9700 . ?
C25 H25B 0.9700 . ?
C25 H25C 0.9700 . ?
C26 H26A 0.9700 . ?
C26 H26B 0.9700 . ?
C26 H26C 0.9700 . ?
C27 C30 1.526(5) . ?
C27 C28 1.530(4) . ?
C27 C29 1.542(4) . ?
C28 H28A 0.9700 . ?
C28 H28B 0.9700 . ?
C28 H28C 0.9700 . ?
C29 H29A 0.9700 . ?
C29 H29B 0.9700 . ?
C29 H29C 0.9700 . ?
C30 H30A 0.9700 . ?
C30 H30B 0.9700 . ?
C30 H30C 0.9700 . ?
